data_7206412
loop_
_publ_author_name
'Yang, En-Cui'
'Liu, Zhong-Yi'
'Zhao, Li-Na'
'Yang, You-Li'
'Zhang, Cui-Hua'
'Zhao, Xiao-Jun'

_publ_section_title
;
 Ligand-deprotonation induced structural diversity in a ternary
 CuII-triazole-tetracarboxylate self-assembly system: Synthesis,
 crystal structures, and magnetic behavior
;
_journal_issue 17
_journal_name_full CrystEngComm
_journal_page_first 5401
_journal_paper_doi 10.1039/c1ce05396e
_journal_volume 13
_journal_year 2011
_chemical_formula_sum 'C18 H28 Cl2 Cu3 N16 O21'
_chemical_formula_weight 1066.08
_chemical_name_systematic
;
?
;
_space_group_IT_number 11
_symmetry_cell_setting monoclinic
_symmetry_space_group_name_Hall '-P 2yb'
_symmetry_space_group_name_H-M 'P 1 21/m 1'
_atom_sites_solution_hydrogens geom
_atom_sites_solution_primary direct
_atom_sites_solution_secondary difmap
_audit_creation_method SHELXL-97
_cell_angle_alpha 90.00
_cell_angle_beta 91.2320(10)
_cell_angle_gamma 90.00
_cell_formula_units_Z 2
_cell_length_a 8.2308(3)
_cell_length_b 18.9146(6)
_cell_length_c 11.7353(4)
_cell_measurement_reflns_used 7858
_cell_measurement_temperature 296(2)
_cell_measurement_theta_max 27.86
_cell_measurement_theta_min 2.70
_cell_volume 1826.56(11)
_computing_cell_refinement 'Bruker SMART'
_computing_data_collection 'Bruker SMART'
_computing_data_reduction 'Bruker SAINT'
_computing_molecular_graphics 'Bruker SHELXTL'
_computing_publication_material 'Bruker SHELXTL'
_computing_structure_refinement 'SHELXL-97 (Sheldrick, 1997)'
_computing_structure_solution 'SHELXS-97 (Sheldrick, 1990)'
_diffrn_ambient_temperature 296(2)
_diffrn_measured_fraction_theta_full 0.999
_diffrn_measured_fraction_theta_max 0.999
_diffrn_measurement_device_type 'CCD area detector'
_diffrn_measurement_method 'phi and omega scans'
_diffrn_radiation_monochromator graphite
_diffrn_radiation_source 'fine-focus sealed tube'
_diffrn_radiation_type MoK\a
_diffrn_radiation_wavelength 0.71073
_diffrn_reflns_av_R_equivalents 0.0170
_diffrn_reflns_av_sigmaI/netI 0.0184
_diffrn_reflns_limit_h_max 9
_diffrn_reflns_limit_h_min -9
_diffrn_reflns_limit_k_max 22
_diffrn_reflns_limit_k_min -21
_diffrn_reflns_limit_l_max 11
_diffrn_reflns_limit_l_min -13
_diffrn_reflns_number 9391
_diffrn_reflns_theta_full 25.01
_diffrn_reflns_theta_max 25.01
_diffrn_reflns_theta_min 1.74
_exptl_absorpt_coefficient_mu 1.984
_exptl_absorpt_correction_T_max 0.9073
_exptl_absorpt_correction_T_min 0.6694
_exptl_absorpt_correction_type multi-scan
_exptl_absorpt_process_details sadabs
_exptl_crystal_colour blue
_exptl_crystal_density_diffrn 1.938
_exptl_crystal_density_meas ?
_exptl_crystal_density_method 'not measured'
_exptl_crystal_description block
_exptl_crystal_F_000 1074
_exptl_crystal_size_max 0.22
_exptl_crystal_size_mid 0.18
_exptl_crystal_size_min 0.05
_refine_diff_density_max 1.617
_refine_diff_density_min -1.115
_refine_diff_density_rms 0.121
_refine_ls_extinction_method none
_refine_ls_goodness_of_fit_ref 1.060
_refine_ls_hydrogen_treatment constr
_refine_ls_matrix_type full
_refine_ls_number_parameters 324
_refine_ls_number_reflns 3321
_refine_ls_number_restraints 64
_refine_ls_restrained_S_all 1.079
_refine_ls_R_factor_all 0.0499
_refine_ls_R_factor_gt 0.0470
_refine_ls_shift/su_max 0.000
_refine_ls_shift/su_mean 0.000
_refine_ls_structure_factor_coef Fsqd
_refine_ls_weighting_details 'calc w=1/[\s^2^(Fo^2^)+(0.0839P)^2^+5.9854P] where P=(Fo^2^+2Fc^2^)/3'
_refine_ls_weighting_scheme calc
_refine_ls_wR_factor_gt 0.1375
_refine_ls_wR_factor_ref 0.1408
_reflns_number_gt 3062
_reflns_number_total 3321
_reflns_threshold_expression >2sigma(I)
_cod_data_source_file c1ce05396e.txt
_cod_data_source_block 90820c
_cod_depositor_comments
;
The following automatic conversions were performed:

'_symmetry_cell_setting' value 'Monoclinic' changed to 'monoclinic'
according to /home/saulius/struct/CIF-dictionaries/cif_core.dic
dictionary named 'cif_core.dic' version 2.4.1 from 2010-06-29.

Automatic conversion script
Id: cif_fix_values 1715 2011-07-08 13:25:40Z adriana 

The following automatic conversions were performed:

'_exptl_crystal_density_meas' value 'none' was changed to '?' - the
value is perceived as not measured.

Automatic conversion script
Id: cif_fix_values 3008 2015-01-20 13:52:24Z robertas 
;
_cod_original_sg_symbol_H-M P2(1)/m
_cod_database_code 7206412

loop_
_symmetry_equiv_pos_as_xyz
'x, y, z'
'-x, y+1/2, -z'
'-x, -y, -z'
'x, -y-1/2, z'

loop_
_atom_site_label
_atom_site_type_symbol
_atom_site_fract_x
_atom_site_fract_y
_atom_site_fract_z
_atom_site_U_iso_or_equiv
_atom_site_adp_type
_atom_site_occupancy
_atom_site_symmetry_multiplicity
_atom_site_calc_flag
_atom_site_refinement_flags
_atom_site_disorder_assembly
_atom_site_disorder_group
Cu1 Cu 0.75509(9) 0.2500 0.74279(6) 0.0244(2) Uani 1 2 d S . .
Cu2 Cu 0.95660(6) 0.16219(2) 0.53559(4) 0.02349(19) Uani 1 1 d . . .
O1 O 1.1038(3) 0.08413(14) 0.5011(2) 0.0247(6) Uani 1 1 d . A .
O2 O 1.2617(4) 0.14943(16) 0.6143(3) 0.0346(7) Uani 1 1 d . A .
O3 O 1.4351(4) 0.18352(15) 0.4018(3) 0.0325(7) Uani 1 1 d . . .
H3' H 1.4577 0.2254 0.4107 0.049 Uiso 0.50 1 calc PR . .
O4 O 1.7002(3) 0.16523(14) 0.4280(3) 0.0278(7) Uani 1 1 d . . .
O5 O 0.5013(5) 0.2500 0.6627(4) 0.0387(11) Uani 1 2 d S A .
H5' H 0.4442 0.2853 0.6418 0.058 Uiso 1 1 d R . .
N1 N 0.8597(4) 0.11012(19) 0.6612(3) 0.0252(7) Uani 1 1 d . A .
N2 N 0.7608(4) 0.14282(19) 0.7384(3) 0.0289(8) Uani 1 1 d . A .
N3 N 0.7492(5) 0.0297(2) 0.7640(3) 0.0314(8) Uani 1 1 d . A .
N4 N 0.7144(6) -0.0391(2) 0.8038(4) 0.0457(11) Uani 1 1 d . . .
H4" H 0.7640 -0.0412 0.8729 0.055 Uiso 1 1 d R . .
H4' H 0.6054 -0.0418 0.8074 0.055 Uiso 1 1 d R . .
N5 N 0.6983(5) 0.2522(6) 0.9005(3) 0.0316(12) Uani 1 2 d SGU A -1
N6 N 0.5496(5) 0.2800(5) 0.9402(4) 0.061(3) Uani 0.50 1 d PG A -1
C3 C 0.5587(6) 0.2816(6) 1.0612(4) 0.063(4) Uani 0.50 1 d PGD A -1
H3 H 0.4778 0.2975 1.1090 0.075 Uiso 0.50 1 calc PR A -1
N7 N 0.7130(6) 0.2548(6) 1.0962(3) 0.036(2) Uani 0.50 1 d PGD A -1
C4 C 0.7993(5) 0.2366(4) 0.9969(4) 0.028(3) Uani 0.50 1 d PGD A -1
H4 H 0.9036 0.2178 0.9953 0.033 Uiso 0.50 1 calc PR A -1
N8 N 0.7731(8) 0.2533(14) 1.2047(5) 0.049(2) Uani 0.50 1 d PD A -1
H8' H 0.7342 0.2906 1.2430 0.059 Uiso 1 1 d R A -1
N9 N 1.0415(4) 0.21384(18) 0.4055(3) 0.0224(7) Uani 1 1 d . . .
N10 N 1.1441(6) 0.2500 0.2485(5) 0.0317(12) Uani 1 2 d S . .
N11 N 1.2189(9) 0.2500 0.1422(6) 0.0562(19) Uani 1 2 d S . .
H11' H 1.1899 0.2858 0.0955 0.067 Uiso 1 1 d R . .
C1 C 0.6959(6) 0.0934(2) 0.7990(4) 0.0363(11) Uani 1 1 d . . .
H1 H 0.6236 0.1007 0.8577 0.044 Uiso 1 1 calc R A .
C2 C 0.8507(5) 0.0421(2) 0.6785(4) 0.0276(9) Uani 1 1 d . . .
H2 H 0.9059 0.0078 0.6379 0.033 Uiso 1 1 calc R A .
C5 C 1.1045(5) 0.1929(2) 0.3099(4) 0.0292(9) Uani 1 1 d . . .
H5 H 1.1194 0.1461 0.2880 0.035 Uiso 1 1 calc R A .
C6 C 1.3780(4) 0.0499(2) 0.5197(3) 0.0212(8) Uani 1 1 d . A .
C7 C 1.5222(4) 0.0707(2) 0.4678(3) 0.0201(8) Uani 1 1 d . . .
C8 C 1.3588(5) -0.0205(2) 0.5499(3) 0.0218(8) Uani 1 1 d . . .
H8 H 1.2624 -0.0345 0.5833 0.026 Uiso 1 1 calc R . .
C9 C 1.2410(5) 0.0997(2) 0.5476(4) 0.0230(8) Uani 1 1 d . . .
C10 C 1.5576(5) 0.1455(2) 0.4307(3) 0.0207(8) Uani 1 1 d . . .
Cl1 Cl 0.7465(18) 0.0343(8) 0.1249(13) 0.0612(8) Uani 0.319(10) 1 d PD B 1
O7 O 0.661(3) 0.0871(9) 0.1892(17) 0.122(4) Uani 0.319(10) 1 d PD B 1
O8 O 0.821(3) 0.0669(13) 0.0294(15) 0.134(5) Uani 0.319(10) 1 d PD B 1
O9 O 0.6305(19) -0.0180(10) 0.085(2) 0.153(6) Uani 0.319(10) 1 d PD B 1
O10 O 0.866(2) 0.0010(13) 0.1965(17) 0.116(4) Uani 0.319(10) 1 d PD B 1
Cl1' Cl 0.7557(8) 0.0413(3) 0.1413(5) 0.0612(8) Uani 0.681(10) 1 d PD B 2
O7' O 0.6809(13) -0.0256(4) 0.1724(8) 0.122(4) Uani 0.681(10) 1 d PD B 2
O8' O 0.8064(14) 0.0366(6) 0.0276(6) 0.134(5) Uani 0.681(10) 1 d PD B 2
O9' O 0.6320(10) 0.0948(5) 0.1496(12) 0.153(6) Uani 0.681(10) 1 d PD B 2
O10' O 0.8844(9) 0.0558(6) 0.2167(7) 0.116(4) Uani 0.681(10) 1 d PD B 2
O11 O 0.8482(4) 0.2500 0.5887(3) 0.0192(8) Uani 1 2 d S . .
H11 H 0.7632 0.2500 0.5463 0.029 Uiso 1 2 d SR . .
O12 O 0.1008(11) 0.1294(5) 0.0106(8) 0.062(2) Uani 0.50 1 d PU C 1
O12' O 0.266(2) 0.1720(9) 0.8517(14) 0.124(5) Uani 0.50 1 d PU D 2
O6 O 1.0535(13) 0.2500 0.7938(9) 0.132(4) Uani 1 2 d SU A .
H6 H 1.0949 0.2910 0.8006 0.198 Uiso 1 1 d R . .

loop_
_atom_site_aniso_label
_atom_site_aniso_U_11
_atom_site_aniso_U_22
_atom_site_aniso_U_33
_atom_site_aniso_U_23
_atom_site_aniso_U_13
_atom_site_aniso_U_12
Cu1 0.0320(4) 0.0181(4) 0.0235(4) 0.000 0.0087(3) 0.000
Cu2 0.0242(3) 0.0165(3) 0.0302(3) 0.00345(18) 0.0101(2) 0.00654(18)
O1 0.0183(13) 0.0184(13) 0.0376(16) -0.0011(12) 0.0025(11) 0.0033(11)
O2 0.0315(16) 0.0237(15) 0.0487(19) -0.0126(14) 0.0014(14) 0.0028(13)
O3 0.0254(15) 0.0144(14) 0.057(2) 0.0052(14) -0.0068(14) 0.0016(12)
O4 0.0206(14) 0.0190(15) 0.0439(18) 0.0041(12) 0.0005(12) -0.0030(11)
O5 0.028(2) 0.029(2) 0.058(3) 0.000 -0.011(2) 0.000
N1 0.0267(17) 0.0205(17) 0.0287(18) 0.0025(14) 0.0053(14) 0.0061(14)
N2 0.037(2) 0.0209(18) 0.0293(19) 0.0024(15) 0.0098(15) 0.0049(15)
N3 0.043(2) 0.0199(18) 0.0321(19) 0.0045(15) 0.0092(16) -0.0018(15)
N4 0.063(3) 0.021(2) 0.053(3) 0.0097(18) 0.015(2) -0.0065(19)
N5 0.0319(14) 0.0315(15) 0.0314(14) -0.0006(11) 0.0024(10) 0.0001(11)
N6 0.032(4) 0.120(11) 0.031(4) -0.010(5) 0.006(3) 0.001(4)
C3 0.033(5) 0.123(12) 0.033(5) 0.003(6) 0.009(4) -0.005(6)
N7 0.035(3) 0.046(5) 0.026(3) 0.027(7) 0.008(2) 0.016(7)
C4 0.039(4) 0.012(10) 0.033(4) 0.000(3) 0.007(3) -0.004(3)
N8 0.050(4) 0.061(7) 0.035(4) 0.016(14) 0.001(3) 0.003(14)
N9 0.0181(15) 0.0206(16) 0.0288(18) 0.0002(14) 0.0043(13) 0.0025(13)
N10 0.029(3) 0.037(3) 0.029(3) 0.000 0.011(2) 0.000
N11 0.073(5) 0.061(4) 0.036(3) 0.000 0.030(3) 0.000
C1 0.045(3) 0.028(2) 0.037(2) 0.0053(19) 0.016(2) 0.001(2)
C2 0.031(2) 0.022(2) 0.030(2) 0.0019(17) 0.0037(17) 0.0034(17)
C5 0.029(2) 0.027(2) 0.032(2) -0.0023(18) 0.0073(17) 0.0041(18)
C6 0.0172(18) 0.0164(18) 0.030(2) -0.0014(16) -0.0021(15) 0.0009(15)
C7 0.0176(18) 0.0144(18) 0.028(2) 0.0003(15) 0.0002(15) -0.0001(14)
C8 0.0178(18) 0.0174(18) 0.030(2) -0.0001(16) 0.0021(15) -0.0016(15)
C9 0.023(2) 0.0147(18) 0.032(2) 0.0025(16) 0.0047(16) 0.0013(15)
C10 0.0211(19) 0.0160(18) 0.0250(19) -0.0032(16) 0.0015(15) 0.0003(15)
Cl1 0.0769(13) 0.0621(16) 0.044(2) -0.0054(14) -0.0032(12) 0.0048(11)
O7 0.189(12) 0.066(5) 0.113(7) 0.017(5) 0.027(8) -0.014(6)
O8 0.184(9) 0.161(14) 0.056(4) -0.016(6) 0.021(4) -0.074(9)
O9 0.064(5) 0.112(9) 0.282(19) -0.018(10) 0.003(8) 0.007(5)
O10 0.083(5) 0.194(14) 0.069(5) 0.017(8) -0.020(4) -0.025(8)
Cl1' 0.0769(13) 0.0621(16) 0.044(2) -0.0054(14) -0.0032(12) 0.0048(11)
O7' 0.189(12) 0.066(5) 0.113(7) 0.017(5) 0.027(8) -0.014(6)
O8' 0.184(9) 0.161(14) 0.056(4) -0.016(6) 0.021(4) -0.074(9)
O9' 0.064(5) 0.112(9) 0.282(19) -0.018(10) 0.003(8) 0.007(5)
O10' 0.083(5) 0.194(14) 0.069(5) 0.017(8) -0.020(4) -0.025(8)
O11 0.0161(17) 0.0172(18) 0.0242(19) 0.000 0.0015(14) 0.000
O12 0.068(4) 0.052(4) 0.066(4) -0.014(3) 0.001(3) -0.004(3)
O12' 0.126(6) 0.119(6) 0.127(7) -0.006(5) -0.008(5) -0.001(5)
O6 0.114(5) 0.168(6) 0.113(5) 0.000 -0.002(4) 0.000

loop_
_atom_type_symbol
_atom_type_description
_atom_type_scat_dispersion_real
_atom_type_scat_dispersion_imag
_atom_type_scat_source
C C 0.0033 0.0016 'International Tables Vol C Tables 4.2.6.8 and 6.1.1.4'
H H 0.0000 0.0000 'International Tables Vol C Tables 4.2.6.8 and 6.1.1.4'
O O 0.0106 0.0060 'International Tables Vol C Tables 4.2.6.8 and 6.1.1.4'
N N 0.0061 0.0033 'International Tables Vol C Tables 4.2.6.8 and 6.1.1.4'
Cl Cl 0.1484 0.1585 'International Tables Vol C Tables 4.2.6.8 and 6.1.1.4'
Cu Cu 0.3201 1.2651 'International Tables Vol C Tables 4.2.6.8 and 6.1.1.4'

loop_
_geom_angle_atom_site_label_1
_geom_angle_atom_site_label_2
_geom_angle_atom_site_label_3
_geom_angle
_geom_angle_site_symmetry_1
_geom_angle_site_symmetry_3
N5 Cu1 O11 171.23(19) . .
N5 Cu1 N2 93.0(4) . .
O11 Cu1 N2 88.10(10) . .
N5 Cu1 N2 90.6(4) . 4_565
O11 Cu1 N2 88.11(10) . 4_565
N2 Cu1 N2 176.0(2) . 4_565
N5 Cu1 O5 99.10(19) . .
O11 Cu1 O5 89.59(17) . .
N2 Cu1 O5 90.63(11) . .
N2 Cu1 O5 90.63(11) 4_565 .
N5 Cu1 O6 91.5(3) . .
O11 Cu1 O6 79.8(3) . .
N2 Cu1 O6 89.03(11) . .
N2 Cu1 O6 89.03(11) 4_565 .
O5 Cu1 O6 169.3(3) . .
N9 Cu2 N1 176.74(14) . .
N9 Cu2 O1 89.00(13) . .
N1 Cu2 O1 92.29(13) . .
N9 Cu2 O11 89.85(13) . .
N1 Cu2 O11 89.52(14) . .
O1 Cu2 O11 167.68(13) . .
N9 Cu2 O4 84.47(12) . 1_455
N1 Cu2 O4 92.28(12) . 1_455
O1 Cu2 O4 116.34(11) . 1_455
O11 Cu2 O4 75.73(13) . 1_455
C9 O1 Cu2 106.5(2) . .
C10 O3 H3' 109.5 . .
C10 O4 Cu2 142.6(3) . 1_655
Cu1 O5 H5' 128.1 . .
C2 N1 N2 107.7(3) . .
C2 N1 Cu2 129.7(3) . .
N2 N1 Cu2 121.7(3) . .
C1 N2 N1 107.0(4) . .
C1 N2 Cu1 134.1(3) . .
N1 N2 Cu1 118.7(3) . .
C2 N3 C1 106.5(4) . .
C2 N3 N4 122.9(4) . .
C1 N3 N4 130.6(4) . .
N3 N4 H4" 104.3 . .
N3 N4 H4' 106.1 . .
H4" N4 H4' 112.8 . .
N6 N5 C4 108.0 . .
N6 N5 Cu1 123.6(3) . .
C4 N5 Cu1 127.9(3) . .
C3 N6 N5 108.0 . .
N6 C3 N7 108.0 . .
N6 C3 H3 126.0 . .
N7 C3 H3 126.0 . .
N8 N7 C4 125.86(8) . .
N8 N7 C3 125.86(9) . .
C4 N7 C3 108.0 . .
N7 C4 N5 108.0 . .
N7 C4 H4 126.0 . .
N5 C4 H4 126.0 . .
N7 N8 H8' 109.0 . .
C5 N9 N9 107.6(2) . 4_565
C5 N9 Cu2 132.4(3) . .
N9 N9 Cu2 120.00(10) 4_565 .
C5 N10 C5 107.1(5) . 4_565
C5 N10 N11 126.4(3) . .
C5 N10 N11 126.4(3) 4_565 .
N10 N11 H11' 115.2 . .
N2 C1 N3 109.6(4) . .
N2 C1 H1 125.2 . .
N3 C1 H1 125.2 . .
N1 C2 N3 109.2(4) . .
N1 C2 H2 125.4 . .
N3 C2 H2 125.4 . .
N9 C5 N10 108.8(4) . .
N9 C5 H5 125.6 . .
N10 C5 H5 125.6 . .
C8 C6 C7 118.8(4) . .
C8 C6 C9 116.9(3) . .
C7 C6 C9 124.3(4) . .
C8 C7 C6 118.8(4) 3_856 .
C8 C7 C10 117.3(3) 3_856 .
C6 C7 C10 123.9(3) . .
C7 C8 C6 122.3(4) 3_856 .
C7 C8 H8 118.8 3_856 .
C6 C8 H8 118.8 . .
O2 C9 O1 123.7(4) . .
O2 C9 C6 121.3(4) . .
O1 C9 C6 115.0(3) . .
O4 C10 O3 124.7(4) . .
O4 C10 C7 118.7(3) . .
O3 C10 C7 116.6(3) . .
O10 Cl1 O8 110.5(6) . .
O10 Cl1 O7 109.6(6) . .
O8 Cl1 O7 109.5(6) . .
O10 Cl1 O9 109.4(6) . .
O8 Cl1 O9 109.3(6) . .
O7 Cl1 O9 108.5(6) . .
O10' Cl1' O8' 112.2(4) . .
O10' Cl1' O9' 110.3(4) . .
O8' Cl1' O9' 109.4(4) . .
O10' Cl1' O7' 109.4(4) . .
O8' Cl1' O7' 108.5(4) . .
O9' Cl1' O7' 106.9(4) . .
Cu1 O11 Cu2 118.07(11) . .
Cu1 O11 Cu2 118.07(11) . 4_565
Cu2 O11 Cu2 113.02(17) . 4_565
Cu1 O11 H11 101.8 . .
Cu2 O11 H11 100.7 . .
Cu2 O11 H11 100.7 4_565 .
Cu1 O6 H6 114.2 . .

loop_
_geom_bond_atom_site_label_1
_geom_bond_atom_site_label_2
_geom_bond_distance
_geom_bond_site_symmetry_2
Cu1 N5 1.919(3) .
Cu1 O11 1.979(4) .
Cu1 N2 2.028(4) .
Cu1 N2 2.028(4) 4_565
Cu1 O5 2.272(4) .
Cu1 O6 2.516(11) .
Cu2 N9 1.954(3) .
Cu2 N1 1.957(3) .
Cu2 O1 1.957(3) .
Cu2 O11 1.992(2) .
Cu2 O4 2.436(3) 1_455
O1 C9 1.278(5) .
O2 C9 1.234(5) .
O3 C10 1.279(5) .
O3 H3' 0.8200 .
O4 C10 1.233(5) .
O4 Cu2 2.436(3) 1_655
O5 H5' 0.8500 .
N1 C2 1.304(6) .
N1 N2 1.378(5) .
N2 C1 1.297(6) .
N3 C2 1.340(6) .
N3 C1 1.349(6) .
N3 N4 1.414(5) .
N4 H4" 0.9010 .
N4 H4' 0.9005 .
N5 N6 1.4200 .
N5 C4 1.4200 .
N6 C3 1.4200 .
C3 N7 1.4200 .
C3 H3 0.9300 .
N7 N8 1.356(6) .
N7 C4 1.4200 .
C4 H4 0.9300 .
N8 H8' 0.9000 .
N9 C5 1.308(6) .
N9 N9 1.368(7) 4_565
N10 C5 1.342(5) .
N10 C5 1.342(5) 4_565
N10 N11 1.403(8) .
N11 H11' 0.9004 .
C1 H1 0.9300 .
C2 H2 0.9300 .
C5 H5 0.9300 .
C6 C8 1.389(5) .
C6 C7 1.402(5) .
C6 C9 1.510(5) .
C7 C8 1.383(5) 3_856
C7 C10 1.510(5) .
C8 C7 1.383(5) 3_856
C8 H8 0.9300 .
Cl1 O10 1.427(10) .
Cl1 O8 1.429(10) .
Cl1 O7 1.443(10) .
Cl1 O9 1.448(10) .
Cl1' O10' 1.393(7) .
Cl1' O8' 1.409(7) .
Cl1' O9' 1.439(7) .
Cl1' O7' 1.456(7) .
O11 Cu2 1.992(2) 4_565
O11 H11 0.8500 .
O6 H6 0.8502 .

loop_
_geom_torsion_atom_site_label_1
_geom_torsion_atom_site_label_2
_geom_torsion_atom_site_label_3
_geom_torsion_atom_site_label_4
_geom_torsion
_geom_torsion_site_symmetry_1
_geom_torsion_site_symmetry_4
N9 Cu2 O1 C9 83.8(3) . .
N1 Cu2 O1 C9 -99.2(3) . .
O11 Cu2 O1 C9 -0.9(7) . .
O4 Cu2 O1 C9 167.1(2) 1_455 .
N9 Cu2 N1 C2 89(2) . .
O1 Cu2 N1 C2 -24.5(4) . .
O11 Cu2 N1 C2 167.7(4) . .
O4 Cu2 N1 C2 92.0(4) 1_455 .
N9 Cu2 N1 N2 -79(3) . .
O1 Cu2 N1 N2 167.7(3) . .
O11 Cu2 N1 N2 -0.1(3) . .
O4 Cu2 N1 N2 -75.8(3) 1_455 .
C2 N1 N2 C1 -0.1(5) . .
Cu2 N1 N2 C1 170.1(3) . .
C2 N1 N2 Cu1 176.3(3) . .
Cu2 N1 N2 Cu1 -13.5(4) . .
N5 Cu1 N2 C1 22.6(5) . .
O11 Cu1 N2 C1 -166.2(5) . .
N2 Cu1 N2 C1 175(3) 4_565 .
O5 Cu1 N2 C1 -76.6(5) . .
O6 Cu1 N2 C1 114.1(5) . .
N5 Cu1 N2 N1 -152.6(3) . .
O11 Cu1 N2 N1 18.6(3) . .
N2 Cu1 N2 N1 0(3) 4_565 .
O5 Cu1 N2 N1 108.2(3) . .
O6 Cu1 N2 N1 -61.1(4) . .
O11 Cu1 N5 N6 146.5(19) . .
N2 Cu1 N5 N6 -116.5(6) . .
N2 Cu1 N5 N6 65.4(6) 4_565 .
O5 Cu1 N5 N6 -25.3(6) . .
O6 Cu1 N5 N6 154.4(5) . .
O11 Cu1 N5 C4 -24(3) . .
N2 Cu1 N5 C4 72.9(8) . .
N2 Cu1 N5 C4 -105.3(8) 4_565 .
O5 Cu1 N5 C4 164.0(7) . .
O6 Cu1 N5 C4 -16.2(8) . .
C4 N5 N6 C3 0.0 . .
Cu1 N5 N6 C3 -172.3(9) . .
N5 N6 C3 N7 0.0 . .
N6 C3 N7 N8 174.2(15) . .
N6 C3 N7 C4 0.0 . .
N8 N7 C4 N5 -174.2(15) . .
C3 N7 C4 N5 0.0 . .
N6 N5 C4 N7 0.0 . .
Cu1 N5 C4 N7 171.8(10) . .
N1 Cu2 N9 C5 -85(3) . .
O1 Cu2 N9 C5 27.9(4) . .
O11 Cu2 N9 C5 -164.3(4) . .
O4 Cu2 N9 C5 -88.7(4) 1_455 .
N1 Cu2 N9 N9 95(2) . 4_565
O1 Cu2 N9 N9 -151.78(10) . 4_565
O11 Cu2 N9 N9 15.96(12) . 4_565
O4 Cu2 N9 N9 91.63(9) 1_455 4_565
N1 N2 C1 N3 0.0(5) . .
Cu1 N2 C1 N3 -175.6(3) . .
C2 N3 C1 N2 0.0(6) . .
N4 N3 C1 N2 179.5(5) . .
N2 N1 C2 N3 0.1(5) . .
Cu2 N1 C2 N3 -169.0(3) . .
C1 N3 C2 N1 -0.1(5) . .
N4 N3 C2 N1 -179.6(4) . .
N9 N9 C5 N10 -0.3(4) 4_565 .
Cu2 N9 C5 N10 180.0(3) . .
C5 N10 C5 N9 0.4(7) 4_565 .
N11 N10 C5 N9 178.1(6) . .
C8 C6 C7 C8 -0.9(6) . 3_856
C9 C6 C7 C8 177.9(4) . 3_856
C8 C6 C7 C10 179.8(4) . .
C9 C6 C7 C10 -1.4(6) . .
C7 C6 C8 C7 1.0(7) . 3_856
C9 C6 C8 C7 -177.9(4) . 3_856
Cu2 O1 C9 O2 9.7(5) . .
Cu2 O1 C9 C6 -173.3(3) . .
C8 C6 C9 O2 117.3(4) . .
C7 C6 C9 O2 -61.5(6) . .
C8 C6 C9 O1 -59.8(5) . .
C7 C6 C9 O1 121.4(4) . .
Cu2 O4 C10 O3 137.5(4) 1_655 .
Cu2 O4 C10 C7 -44.0(6) 1_655 .
C8 C7 C10 O4 -27.1(5) 3_856 .
C6 C7 C10 O4 152.2(4) . .
C8 C7 C10 O3 151.5(4) 3_856 .
C6 C7 C10 O3 -29.3(6) . .
N5 Cu1 O11 Cu2 79(2) . .
N2 Cu1 O11 Cu2 -18.4(2) . .
N2 Cu1 O11 Cu2 160.3(2) 4_565 .
O5 Cu1 O11 Cu2 -109.05(16) . .
O6 Cu1 O11 Cu2 70.95(16) . .
N5 Cu1 O11 Cu2 -63(2) . 4_565
N2 Cu1 O11 Cu2 -160.3(2) . 4_565
N2 Cu1 O11 Cu2 18.4(2) 4_565 4_565
O5 Cu1 O11 Cu2 109.05(16) . 4_565
O6 Cu1 O11 Cu2 -70.95(16) . 4_565
N9 Cu2 O11 Cu1 -169.28(19) . .
N1 Cu2 O11 Cu1 13.92(19) . .
O1 Cu2 O11 Cu1 -84.7(6) . .
O4 Cu2 O11 Cu1 106.39(18) 1_455 .
N9 Cu2 O11 Cu2 -25.56(19) . 4_565
N1 Cu2 O11 Cu2 157.64(19) . 4_565
O1 Cu2 O11 Cu2 59.1(7) . 4_565
O4 Cu2 O11 Cu2 -109.89(19) 1_455 4_565
